data_7034529
loop_
_publ_author_name
'Cade, I. A.'
'Chau, W. Y.'
'Vitorica-Yrezabal, I'
'Ingleson, M. J.'

_publ_section_title
;
 1,1/1,2 Isomerisation in Lewis base adducts of B2cat2.
;
_journal_issue 16
_journal_name_full 'Dalton transactions (Cambridge, England : 2003)'
_journal_page_first 7506
_journal_page_last 7511
_journal_paper_doi 10.1039/c5dt00645g
_journal_volume 44
_journal_year 2015
_chemical_formula_moiety '2(C24 H22 B2 N2 O4), C4 H8 O'
_chemical_formula_sum 'C26 H26 B2 N2 O4.5'
_chemical_formula_weight 460.11
_chemical_properties_physical 'Air-sensitive, Moisture-sensitive'
_space_group_IT_number 14
_symmetry_cell_setting monoclinic
_symmetry_space_group_name_Hall '-P 2yn'
_symmetry_space_group_name_H-M 'P 1 21/n 1'
_atom_sites_solution_hydrogens difmap
_atom_sites_solution_primary direct
_audit_update_record
;
2015-02-03 deposited with the CCDC.
2015-03-16 downloaded from the CCDC.
;
_cell_angle_alpha 90
_cell_angle_beta 109.020(14)
_cell_angle_gamma 90
_cell_formula_units_Z 8
_cell_length_a 14.8432(14)
_cell_length_b 17.7593(16)
_cell_length_c 18.992(3)
_cell_measurement_reflns_used 1922
_cell_measurement_temperature 150.01(12)
_cell_measurement_theta_max 23.6250
_cell_measurement_theta_min 3.5840
_cell_volume 4733.1(10)
_computing_cell_refinement 'CrysAlisPro, Agilent Technologies (2013)'
_computing_data_collection 'CrysAlisPro, Agilent Technologies (2013)'
_computing_data_reduction 'CrysAlisPro, Agilent Technologies (2013)'
_computing_molecular_graphics 'Ortep3 v. 2.02 (LJ Farrugia, 1997)'
_computing_publication_material 'CRYSTALS (Betteridge et al., 2003)'
_computing_structure_refinement 'CRYSTALS (Betteridge et al., 2003)'
_computing_structure_solution 'SIR92 (Altomare et al., 1994)'
_diffrn_ambient_environment N~2~
_diffrn_ambient_temperature 150.01(12)
_diffrn_detector 'CCD plate'
_diffrn_detector_type Eos
_diffrn_measured_fraction_theta_full 0.990
_diffrn_measured_fraction_theta_max 0.811
_diffrn_measurement_details
;
  1 omega  -85.00   15.00   1.0000   35.0000
omega____ theta____ kappa____ phi______ frames
    -      -15.1355  -77.0000   90.0000 100

  2 omega  -49.00   52.00   1.0000   35.0000
omega____ theta____ kappa____ phi______ frames
    -       16.2292  -19.0000  -90.0000 101

;
_diffrn_measurement_device 'four-circle diffractometer'
_diffrn_measurement_device_type 'SuperNova, Single source at offset, Eos'
_diffrn_measurement_method '\w scans'
_diffrn_radiation_monochromator mirror
_diffrn_radiation_probe x-ray
_diffrn_radiation_type 'Mo K\a'
_diffrn_radiation_wavelength 0.71073
_diffrn_reflns_av_R_equivalents 0.065
_diffrn_reflns_limit_h_max 11
_diffrn_reflns_limit_h_min -19
_diffrn_reflns_limit_k_max 21
_diffrn_reflns_limit_k_min -14
_diffrn_reflns_limit_l_max 24
_diffrn_reflns_limit_l_min -20
_diffrn_reflns_number 17634
_diffrn_reflns_theta_full 25.005
_diffrn_reflns_theta_max 28.124
_diffrn_reflns_theta_min 3.434
_diffrn_source 'SuperNova (Mo) X-ray Source'
_diffrn_standards_number 0
_exptl_absorpt_coefficient_mu 0.087
_exptl_absorpt_correction_T_max 1.00000
_exptl_absorpt_correction_T_min 0.73096
_exptl_absorpt_correction_type multi-scan
_exptl_absorpt_process_details
;
CrysAlisPro, Agilent Technologies,
Version 1.171.36.24 (release 03-12-2012 CrysAlis171 .NET)
(compiled Dec  3 2012,18:21:49)
Empirical absorption correction using spherical harmonics,
 implemented in SCALE3 ABSPACK scaling algorithm.
;
_exptl_crystal_colour yellow
_exptl_crystal_density_diffrn 1.291
_exptl_crystal_density_method 'not measured'
_exptl_crystal_description plate
_exptl_crystal_F_000 1936
_exptl_crystal_recrystallization_method 'Re-crystallisation from solvent: THF'
_exptl_crystal_size_max 0.20
_exptl_crystal_size_mid 0.10
_exptl_crystal_size_min 0.03
_refine_diff_density_max 0.98
_refine_diff_density_min -0.91
_refine_ls_extinction_method None
_refine_ls_goodness_of_fit_ref 0.9875
_refine_ls_hydrogen_treatment constr
_refine_ls_matrix_type full
_refine_ls_number_parameters 622
_refine_ls_number_reflns 6465
_refine_ls_number_restraints 0
_refine_ls_R_factor_all 0.1733
_refine_ls_R_factor_gt 0.0857
_refine_ls_shift/su_max 0.0004148
_refine_ls_shift/su_mean 0.0000337
_refine_ls_structure_factor_coef Fsqd
_refine_ls_weighting_details
;
 Method= Modified Sheldrick 
 w=1/[\s^2^(F^2^) + ( 0.04P)^2^ +18.13P] 
 ,where P=(max(Fo^2^,0) + 2Fc^2^)/3 
;
_refine_ls_weighting_scheme calc
_refine_ls_wR_factor_all 0.2075
_refine_ls_wR_factor_gt 0.1638
_refine_ls_wR_factor_ref 0.2075
_reflns_limit_h_max 18
_reflns_limit_h_min -19
_reflns_limit_k_max 21
_reflns_limit_k_min 0
_reflns_limit_l_max 24
_reflns_limit_l_min 0
_reflns_number_gt 3331
_reflns_number_total 9399
_reflns_threshold_expression I>2.0\s(I)
_oxford_diffrn_Wilson_B_factor 1.63
_oxford_diffrn_Wilson_scale 0.36
_oxford_refine_ls_r_factor_ref 0.1733
_oxford_refine_ls_scale 2.01(2)
_oxford_reflns_number_all 6465
_oxford_reflns_threshold_expression_ref I>-3.0\s(I)
_cod_data_source_file c5dt00645g2.cif
_cod_data_source_block 1
_cod_depositor_comments 'Adding full bibliography for 7034525--7034529.cif.'
_cod_original_sg_symbol_H-M 'P 1 21/n 1 '
_cod_database_code 7034529

loop_
_symmetry_equiv_pos_as_xyz
x,y,z
-x,-y,-z
-x+1/2,y+1/2,-z+1/2
x+1/2,-y+1/2,z+1/2

loop_
_atom_site_label
_atom_site_type_symbol
_atom_site_fract_x
_atom_site_fract_y
_atom_site_fract_z
_atom_site_U_iso_or_equiv
_atom_site_occupancy
_atom_site_adp_type
_atom_site_refinement_flags_posn
B1 B 0.8726(5) 0.5649(4) 0.8011(4) 0.0285 1.0000 Uani .
B2 B 0.8273(5) 0.6532(4) 0.7947(5) 0.0339 1.0000 Uani .
B3 B 1.1780(5) 0.2223(4) 0.7065(5) 0.0335 1.0000 Uani .
B4 B 1.1322(5) 0.3106(4) 0.7058(4) 0.0319 1.0000 Uani .
N1 N 0.9588(3) 0.5512(3) 0.7675(3) 0.0322 1.0000 Uani .
N2 N 0.9051(3) 0.7207(3) 0.8105(3) 0.0293 1.0000 Uani .
N3 N 1.1017(3) 0.1527(3) 0.6949(3) 0.0311 1.0000 Uani .
N4 N 1.0507(3) 0.3221(3) 0.7430(3) 0.0313 1.0000 Uani .
O1 O 0.9127(3) 0.5375(2) 0.8772(3) 0.0361 1.0000 Uani .
O2 O 0.7791(3) 0.6627(2) 0.8497(3) 0.0386 1.0000 Uani .
O3 O 0.7961(3) 0.5123(2) 0.7588(3) 0.0384 1.0000 Uani .
O4 O 0.7609(3) 0.6711(2) 0.7202(2) 0.0383 1.0000 Uani .
O5 O 1.2501(3) 0.2023(2) 0.7782(2) 0.0380 1.0000 Uani .
O6 O 1.2113(3) 0.3617(2) 0.7448(2) 0.0344 1.0000 Uani .
O7 O 1.2194(3) 0.2128(2) 0.6470(2) 0.0339 1.0000 Uani .
O8 O 1.0878(3) 0.3393(2) 0.6291(2) 0.0339 1.0000 Uani .
O9 O 1.3193(6) 0.6118(7) 0.5681(6) 0.1588 1.0000 Uani .
C1 C 0.8591(4) 0.5538(4) 0.9218(4) 0.0402 1.0000 Uani .
C2 C 0.7948(4) 0.6147(4) 0.9081(4) 0.0368 1.0000 Uani .
C3 C 0.7433(5) 0.6254(4) 0.9568(4) 0.0470 1.0000 Uani .
C4 C 0.7528(5) 0.5801(5) 1.0161(5) 0.0581 1.0000 Uani .
C5 C 0.8169(5) 0.5206(5) 1.0304(4) 0.0550 1.0000 Uani .
C6 C 0.8702(5) 0.5084(4) 0.9835(4) 0.0442 1.0000 Uani .
C7 C 0.7193(4) 0.5377(3) 0.7018(4) 0.0344 1.0000 Uani .
C8 C 0.7018(4) 0.6142(3) 0.6834(4) 0.0357 1.0000 Uani .
C9 C 0.6211(4) 0.6340(4) 0.6258(4) 0.0412 1.0000 Uani .
C10 C 0.5579(5) 0.5795(4) 0.5855(4) 0.0442 1.0000 Uani .
C11 C 0.5755(5) 0.5049(4) 0.6037(4) 0.0454 1.0000 Uani .
C12 C 0.6548(5) 0.4845(4) 0.6611(4) 0.0413 1.0000 Uani .
C13 C 1.0445(4) 0.5836(3) 0.8004(4) 0.0385 1.0000 Uani .
C14 C 1.1183(5) 0.5767(3) 0.7719(4) 0.0384 1.0000 Uani .
C15 C 1.1065(5) 0.5353(4) 0.7075(4) 0.0397 1.0000 Uani .
C16 C 1.0194(5) 0.5022(4) 0.6745(4) 0.0414 1.0000 Uani .
C17 C 0.9478(5) 0.5118(3) 0.7044(4) 0.0368 1.0000 Uani .
C18 C 1.1855(5) 0.5262(4) 0.6745(4) 0.0561 1.0000 Uani .
C19 C 0.9460(4) 0.7462(4) 0.8792(4) 0.0364 1.0000 Uani .
C20 C 1.0171(5) 0.8001(3) 0.8957(4) 0.0409 1.0000 Uani .
C21 C 1.0479(4) 0.8292(3) 0.8404(4) 0.0348 1.0000 Uani .
C22 C 1.0064(4) 0.8024(3) 0.7691(4) 0.0357 1.0000 Uani .
C23 C 0.9344(4) 0.7472(3) 0.7560(4) 0.0353 1.0000 Uani .
C24 C 1.1229(4) 0.8894(3) 0.8568(4) 0.0432 1.0000 Uani .
C25 C 1.3091(4) 0.2585(3) 0.8158(4) 0.0311 1.0000 Uani .
C26 C 1.2906(4) 0.3355(3) 0.7997(4) 0.0346 1.0000 Uani .
C27 C 1.3549(4) 0.3882(3) 0.8399(4) 0.0377 1.0000 Uani .
C28 C 1.4363(5) 0.3678(4) 0.8963(4) 0.0413 1.0000 Uani .
C29 C 1.4549(5) 0.2919(4) 0.9135(4) 0.0449 1.0000 Uani .
C30 C 1.3910(4) 0.2391(4) 0.8727(4) 0.0382 1.0000 Uani .
C31 C 1.1931(4) 0.2585(4) 0.5853(4) 0.0360 1.0000 Uani .
C32 C 1.1295(4) 0.3201(4) 0.5773(4) 0.0355 1.0000 Uani .
C33 C 1.1089(5) 0.3632(4) 0.5123(4) 0.0377 1.0000 Uani .
C34 C 1.1483(5) 0.3473(4) 0.4583(4) 0.0459 1.0000 Uani .
C35 C 1.2094(5) 0.2878(4) 0.4662(4) 0.0464 1.0000 Uani .
C36 C 1.2309(5) 0.2435(4) 0.5287(4) 0.0408 1.0000 Uani .
C37 C 1.0606(4) 0.1238(3) 0.6259(4) 0.0357 1.0000 Uani .
C38 C 0.9903(4) 0.0690(3) 0.6136(4) 0.0360 1.0000 Uani .
C39 C 0.9618(4) 0.0418(3) 0.6709(4) 0.0353 1.0000 Uani .
C40 C 1.0050(4) 0.0727(3) 0.7408(4) 0.0380 1.0000 Uani .
C41 C 1.0738(5) 0.1273(4) 0.7508(4) 0.0395 1.0000 Uani .
C42 C 0.8875(4) -0.0188(3) 0.6578(4) 0.0418 1.0000 Uani .
C43 C 0.9629(4) 0.2924(4) 0.7099(4) 0.0385 1.0000 Uani .
C44 C 0.8913(5) 0.2996(4) 0.7416(4) 0.0440 1.0000 Uani .
C45 C 0.9087(5) 0.3357(3) 0.8095(4) 0.0378 1.0000 Uani .
C46 C 1.0000(5) 0.3637(4) 0.8428(4) 0.0422 1.0000 Uani .
C47 C 1.0688(5) 0.3546(4) 0.8098(4) 0.0381 1.0000 Uani .
C48 C 0.8308(5) 0.3455(3) 0.8422(4) 0.0469 1.0000 Uani .
C49 C 1.2967(9) 0.6813(7) 0.5344(7) 0.1231 1.0000 Uani .
C50 C 1.2105(12) 0.6711(8) 0.4722(7) 0.1868 1.0000 Uani .
C51 C 1.1854(9) 0.5939(7) 0.4671(7) 0.1645 1.0000 Uani .
C52 C 1.2685(13) 0.5559(7) 0.5129(9) 0.1435 1.0000 Uani .
H31 H 0.7000 0.6653 0.9487 0.0569 1.0000 Uiso R
H41 H 0.7167 0.5889 1.0470 0.0698 1.0000 Uiso R
H51 H 0.8239 0.4894 1.0710 0.0662 1.0000 Uiso R
H61 H 0.9149 0.4694 0.9936 0.0529 1.0000 Uiso R
H91 H 0.6091 0.6853 0.6153 0.0498 1.0000 Uiso R
H101 H 0.5039 0.5934 0.5453 0.0531 1.0000 Uiso R
H111 H 0.5330 0.4678 0.5771 0.0549 1.0000 Uiso R
H121 H 0.6657 0.4340 0.6736 0.0500 1.0000 Uiso R
H131 H 1.0531 0.6118 0.8436 0.0461 1.0000 Uiso R
H141 H 1.1763 0.6006 0.7960 0.0459 1.0000 Uiso R
H161 H 1.0080 0.4738 0.6313 0.0502 1.0000 Uiso R
H171 H 0.8886 0.4902 0.6805 0.0441 1.0000 Uiso R
H181 H 1.1761 0.4830 0.6427 0.0842 1.0000 Uiso R
H182 H 1.2442 0.5209 0.7134 0.0843 1.0000 Uiso R
H183 H 1.1899 0.5702 0.6468 0.0844 1.0000 Uiso R
H191 H 0.9272 0.7268 0.9176 0.0441 1.0000 Uiso R
H201 H 1.0445 0.8161 0.9456 0.0488 1.0000 Uiso R
H221 H 1.0252 0.8197 0.7296 0.0428 1.0000 Uiso R
H231 H 0.9058 0.7293 0.7073 0.0427 1.0000 Uiso R
H241 H 1.1653 0.8815 0.8281 0.0650 1.0000 Uiso R
H243 H 1.0917 0.9373 0.8443 0.0653 1.0000 Uiso R
H242 H 1.1594 0.8890 0.9094 0.0648 1.0000 Uiso R
H271 H 1.3419 0.4390 0.8287 0.0447 1.0000 Uiso R
H281 H 1.4789 0.4043 0.9228 0.0499 1.0000 Uiso R
H291 H 1.5099 0.2772 0.9528 0.0540 1.0000 Uiso R
H301 H 1.4028 0.1878 0.8829 0.0459 1.0000 Uiso R
H331 H 1.0671 0.4039 0.5060 0.0450 1.0000 Uiso R
H341 H 1.1331 0.3770 0.4152 0.0561 1.0000 Uiso R
H351 H 1.2358 0.2774 0.4291 0.0559 1.0000 Uiso R
H361 H 1.2719 0.2022 0.5340 0.0492 1.0000 Uiso R
H371 H 1.0789 0.1404 0.5867 0.0428 1.0000 Uiso R
H381 H 0.9618 0.0509 0.5646 0.0429 1.0000 Uiso R
H401 H 0.9873 0.0569 0.7812 0.0462 1.0000 Uiso R
H411 H 1.1027 0.1470 0.7991 0.0478 1.0000 Uiso R
H421 H 0.8359 -0.0010 0.6736 0.0633 1.0000 Uiso R
H422 H 0.9151 -0.0631 0.6858 0.0634 1.0000 Uiso R
H423 H 0.8627 -0.0311 0.6052 0.0632 1.0000 Uiso R
H431 H 0.9501 0.2681 0.6635 0.0457 1.0000 Uiso R
H441 H 0.8309 0.2800 0.7166 0.0532 1.0000 Uiso R
H461 H 1.0152 0.3881 0.8884 0.0510 1.0000 Uiso R
H471 H 1.1305 0.3714 0.8345 0.0460 1.0000 Uiso R
H481 H 0.8558 0.3384 0.8949 0.0699 1.0000 Uiso R
H482 H 0.7808 0.3095 0.8211 0.0700 1.0000 Uiso R
H483 H 0.8053 0.3950 0.8322 0.0697 1.0000 Uiso R
H491 H 1.3472 0.6966 0.5151 0.1493 1.0000 Uiso R
H492 H 1.2886 0.7189 0.5686 0.1492 1.0000 Uiso R
H502 H 1.2202 0.6869 0.4263 0.2211 1.0000 Uiso R
H501 H 1.1600 0.7002 0.4805 0.2211 1.0000 Uiso R
H511 H 1.1702 0.5780 0.4160 0.1980 1.0000 Uiso R
H512 H 1.1326 0.5849 0.4849 0.1979 1.0000 Uiso R
H521 H 1.3077 0.5402 0.4837 0.1730 1.0000 Uiso R
H522 H 1.2506 0.5128 0.5363 0.1730 1.0000 Uiso R

loop_
_atom_site_aniso_label
_atom_site_aniso_U_11
_atom_site_aniso_U_22
_atom_site_aniso_U_33
_atom_site_aniso_U_23
_atom_site_aniso_U_13
_atom_site_aniso_U_12
B1 0.024(4) 0.039(5) 0.025(5) -0.003(4) 0.013(4) -0.009(3)
B2 0.035(4) 0.024(4) 0.041(5) 0.002(4) 0.011(4) -0.007(3)
B3 0.035(4) 0.035(5) 0.034(5) 0.003(4) 0.015(4) -0.007(3)
B4 0.022(4) 0.031(4) 0.042(6) 0.003(4) 0.011(4) -0.003(3)
N1 0.033(3) 0.032(3) 0.038(4) -0.001(3) 0.020(3) 0.001(2)
N2 0.030(3) 0.028(3) 0.035(4) 0.000(3) 0.018(3) 0.004(2)
N3 0.023(3) 0.025(3) 0.042(4) 0.003(3) 0.006(3) 0.004(2)
N4 0.028(3) 0.027(3) 0.044(4) 0.001(3) 0.020(3) 0.001(2)
O1 0.032(3) 0.033(3) 0.048(3) 0.001(2) 0.021(2) 0.004(2)
O2 0.035(3) 0.031(3) 0.056(4) 0.003(2) 0.025(2) 0.002(2)
O3 0.029(2) 0.024(2) 0.061(3) -0.002(2) 0.013(2) -0.0021(19)
O4 0.030(2) 0.026(2) 0.056(3) 0.001(2) 0.009(2) -0.003(2)
O5 0.033(2) 0.023(2) 0.054(3) 0.001(2) 0.009(2) -0.003(2)
O6 0.026(2) 0.023(2) 0.055(3) 0.002(2) 0.015(2) -0.0009(19)
O7 0.030(2) 0.033(3) 0.042(3) 0.005(2) 0.015(2) 0.0028(19)
O8 0.033(3) 0.032(3) 0.039(3) -0.001(2) 0.015(2) 0.006(2)
O9 0.113(7) 0.185(10) 0.164(10) 0.034(9) 0.025(6) 0.051(7)
C1 0.028(4) 0.040(4) 0.053(5) -0.003(4) 0.015(4) -0.008(3)
C2 0.020(3) 0.042(4) 0.053(5) -0.007(4) 0.018(4) -0.007(3)
C3 0.034(4) 0.048(5) 0.060(6) -0.007(4) 0.019(4) 0.001(3)
C4 0.045(5) 0.086(6) 0.055(6) -0.013(5) 0.033(4) -0.005(5)
C5 0.041(5) 0.087(6) 0.039(5) 0.004(4) 0.015(4) -0.006(4)
C6 0.034(4) 0.060(5) 0.036(5) 0.004(4) 0.009(4) -0.002(3)
C7 0.025(4) 0.033(4) 0.051(5) 0.002(3) 0.020(3) -0.003(3)
C8 0.027(4) 0.034(4) 0.049(5) 0.002(3) 0.016(3) -0.002(3)
C9 0.035(4) 0.035(4) 0.052(5) 0.001(4) 0.013(4) 0.000(3)
C10 0.032(4) 0.054(5) 0.042(5) -0.004(4) 0.007(3) -0.004(3)
C11 0.046(5) 0.045(5) 0.045(5) -0.008(4) 0.015(4) -0.017(4)
C12 0.042(4) 0.032(4) 0.050(5) -0.002(4) 0.014(4) -0.002(3)
C13 0.034(4) 0.030(4) 0.052(5) -0.002(3) 0.015(4) 0.002(3)
C14 0.031(4) 0.031(4) 0.063(6) 0.001(4) 0.027(4) 0.000(3)
C15 0.044(4) 0.024(4) 0.061(6) 0.009(4) 0.031(4) 0.004(3)
C16 0.040(4) 0.040(4) 0.051(5) -0.004(4) 0.024(4) 0.004(3)
C17 0.033(4) 0.035(4) 0.041(5) -0.002(4) 0.009(4) 0.004(3)
C18 0.047(5) 0.044(5) 0.090(7) -0.002(4) 0.039(5) 0.006(4)
C19 0.039(4) 0.041(4) 0.034(5) 0.000(4) 0.019(4) 0.000(3)
C20 0.041(4) 0.033(4) 0.049(5) -0.007(4) 0.016(4) -0.004(3)
C21 0.026(4) 0.024(4) 0.058(5) 0.000(4) 0.018(4) 0.006(3)
C22 0.034(4) 0.032(4) 0.047(5) 0.003(3) 0.021(4) 0.004(3)
C23 0.032(4) 0.029(4) 0.046(5) -0.001(3) 0.014(4) 0.004(3)
C24 0.030(4) 0.037(4) 0.064(5) -0.004(4) 0.017(4) -0.005(3)
C25 0.024(3) 0.028(4) 0.044(5) 0.000(3) 0.015(3) -0.004(3)
C26 0.028(4) 0.037(4) 0.040(5) -0.005(3) 0.013(3) 0.002(3)
C27 0.034(4) 0.028(4) 0.055(5) -0.002(3) 0.019(4) -0.003(3)
C28 0.043(4) 0.034(4) 0.046(5) -0.009(3) 0.013(4) -0.005(3)
C29 0.037(4) 0.047(5) 0.047(5) 0.001(4) 0.009(4) -0.003(3)
C30 0.033(4) 0.037(4) 0.042(5) 0.001(3) 0.009(4) 0.003(3)
C31 0.034(4) 0.032(4) 0.040(5) -0.002(4) 0.009(4) -0.005(3)
C32 0.028(4) 0.035(4) 0.040(5) -0.002(4) 0.006(3) -0.003(3)
C33 0.049(4) 0.030(4) 0.035(5) 0.000(3) 0.014(4) 0.002(3)
C34 0.056(5) 0.047(5) 0.036(5) 0.004(4) 0.017(4) -0.001(4)
C35 0.047(5) 0.063(5) 0.041(5) 0.007(4) 0.031(4) 0.003(4)
C36 0.040(4) 0.040(4) 0.046(5) 0.000(4) 0.020(4) -0.002(3)
C37 0.032(4) 0.034(4) 0.041(5) 0.002(3) 0.013(3) -0.001(3)
C38 0.033(4) 0.033(4) 0.044(5) -0.007(3) 0.015(4) -0.001(3)
C39 0.026(4) 0.027(4) 0.053(5) 0.003(4) 0.013(4) 0.010(3)
C40 0.032(4) 0.038(4) 0.047(5) 0.000(4) 0.017(4) -0.004(3)
C41 0.049(4) 0.039(4) 0.033(5) 0.008(4) 0.017(4) 0.004(3)
C42 0.032(4) 0.029(4) 0.064(5) -0.003(3) 0.015(4) -0.005(3)
C43 0.030(4) 0.042(4) 0.044(5) -0.005(4) 0.013(4) -0.004(3)
C44 0.031(4) 0.041(4) 0.061(6) 0.002(4) 0.016(4) -0.001(3)
C45 0.038(4) 0.029(4) 0.054(5) 0.004(4) 0.025(4) 0.003(3)
C46 0.038(4) 0.040(4) 0.052(5) -0.005(4) 0.020(4) -0.002(3)
C47 0.030(4) 0.041(4) 0.045(5) -0.003(4) 0.015(4) -0.002(3)
C48 0.055(5) 0.025(4) 0.075(6) 0.000(4) 0.041(4) 0.003(3)
C49 0.141(11) 0.113(10) 0.095(10) 0.023(8) 0.009(8) 0.010(8)
C50 0.28(2) 0.111(11) 0.089(10) 0.000(8) -0.045(12) 0.040(12)
C51 0.158(12) 0.086(9) 0.169(14) -0.040(9) -0.057(10) 0.022(9)
C52 0.264(19) 0.086(9) 0.145(13) 0.019(9) 0.156(14) 0.069(11)

loop_
_atom_type_symbol
_atom_type_scat_dispersion_real
_atom_type_scat_dispersion_imag
_atom_type_scat_Cromer_Mann_a1
_atom_type_scat_Cromer_Mann_b1
_atom_type_scat_Cromer_Mann_a2
_atom_type_scat_Cromer_Mann_b2
_atom_type_scat_Cromer_Mann_a3
_atom_type_scat_Cromer_Mann_b3
_atom_type_scat_Cromer_Mann_a4
_atom_type_scat_Cromer_Mann_b4
_atom_type_scat_Cromer_Mann_c
_atom_type_scat_source
C 0.0033 0.0016 2.3100 20.8439 1.0200 10.2075 1.5886 0.5687 0.8650 51.6512 0.2156 'International Tables Vol C 4.2.6.8 and 6.1.1.4'
H 0.0000 0.0000 0.4930 10.5109 0.3229 26.1257 0.1402 3.1424 0.0408 57.7998 0.0030 'International Tables Vol C 4.2.6.8 and 6.1.1.4'
B 0.0013 0.0007 2.0545 23.2185 1.3326 1.0210 1.0979 60.3498 0.7068 0.1403 -0.1932 'International Tables Vol C 4.2.6.8 and 6.1.1.4'
N 0.0061 0.0033 12.2126 0.0057 3.1322 9.8933 2.0125 28.9975 1.1663 0.5826 -11.5290 'International Tables Vol C 4.2.6.8 and 6.1.1.4'
O 0.0106 0.0060 3.0485 13.2771 2.2868 5.7011 1.5463 0.3239 0.8670 32.9089 0.2508 'International Tables Vol C 4.2.6.8 and 6.1.1.4'

loop_
_geom_angle_atom_site_label_1
_geom_angle_atom_site_label_2
_geom_angle_atom_site_label_3
_geom_angle
_geom_angle_publ_flag
B2 B1 N1 117.1(6) yes
B2 B1 O1 113.9(6) yes
N1 B1 O1 102.7(5) yes
B2 B1 O3 109.1(5) yes
N1 B1 O3 104.7(5) yes
O1 B1 O3 108.7(5) yes
B1 B2 N2 115.4(5) yes
B1 B2 O2 109.3(6) yes
N2 B2 O2 105.5(5) yes
B1 B2 O4 113.3(6) yes
N2 B2 O4 103.3(5) yes
O2 B2 O4 109.5(6) yes
B4 B3 N3 115.8(5) yes
B4 B3 O5 113.3(6) yes
N3 B3 O5 101.8(5) yes
B4 B3 O7 111.5(6) yes
N3 B3 O7 104.8(5) yes
O5 B3 O7 109.0(6) yes
B3 B4 N4 118.0(6) yes
B3 B4 O6 108.1(5) yes
N4 B4 O6 107.0(6) yes
B3 B4 O8 111.8(6) yes
N4 B4 O8 103.4(5) yes
O6 B4 O8 107.9(5) yes
B1 N1 C13 119.9(5) yes
B1 N1 C17 122.9(5) yes
C13 N1 C17 117.0(6) yes
B2 N2 C19 120.3(6) yes
B2 N2 C23 120.6(6) yes
C19 N2 C23 118.9(6) yes
B3 N3 C37 119.3(6) yes
B3 N3 C41 121.7(6) yes
C37 N3 C41 118.8(6) yes
B4 N4 C43 119.7(6) yes
B4 N4 C47 121.8(5) yes
C43 N4 C47 118.2(6) yes
B1 O1 C1 114.3(5) yes
B2 O2 C2 121.4(5) yes
B1 O3 C7 120.8(5) yes
B2 O4 C8 116.6(5) yes
B3 O5 C25 117.0(5) yes
B4 O6 C26 121.1(5) yes
B3 O7 C31 121.2(5) yes
B4 O8 C32 117.5(5) yes
C49 O9 C52 106.5(10) yes
O1 C1 C2 122.9(7) yes
O1 C1 C6 117.8(6) yes
C2 C1 C6 119.3(7) yes
C1 C2 O2 124.0(7) yes
C1 C2 C3 117.9(7) yes
O2 C2 C3 118.1(6) yes
C2 C3 C4 122.7(7) yes
C2 C3 H31 119.4 no
C4 C3 H31 117.9 no
C3 C4 C5 119.7(8) yes
C3 C4 H41 120.0 no
C5 C4 H41 120.3 no
C4 C5 C6 119.4(8) yes
C4 C5 H51 120.1 no
C6 C5 H51 120.4 no
C1 C6 C5 121.0(7) yes
C1 C6 H61 119.0 no
C5 C6 H61 120.0 no
O3 C7 C8 123.7(5) yes
O3 C7 C12 117.5(5) yes
C8 C7 C12 118.8(6) yes
C7 C8 O4 123.3(5) yes
C7 C8 C9 119.1(6) yes
O4 C8 C9 117.6(5) yes
C8 C9 C10 121.0(6) yes
C8 C9 H91 118.2 no
C10 C9 H91 120.7 no
C9 C10 C11 119.5(6) yes
C9 C10 H101 120.5 no
C11 C10 H101 120.0 no
C10 C11 C12 120.1(6) yes
C10 C11 H111 120.2 no
C12 C11 H111 119.7 no
C7 C12 C11 121.5(6) yes
C7 C12 H121 119.0 no
C11 C12 H121 119.6 no
N1 C13 C14 122.1(7) yes
N1 C13 H131 118.2 no
C14 C13 H131 119.7 no
C13 C14 C15 120.4(6) yes
C13 C14 H141 119.4 no
C15 C14 H141 120.2 no
C14 C15 C16 117.3(7) yes
C14 C15 C18 122.1(6) yes
C16 C15 C18 120.6(7) yes
C15 C16 C17 120.1(7) yes
C15 C16 H161 120.5 no
C17 C16 H161 119.4 no
C16 C17 N1 123.2(6) yes
C16 C17 H171 118.9 no
N1 C17 H171 118.0 no
C15 C18 H181 112.0 no
C15 C18 H182 109.3 no
H181 C18 H182 108.7 no
C15 C18 H183 110.1 no
H181 C18 H183 109.2 no
H182 C18 H183 107.4 no
N2 C19 C20 122.0(7) yes
N2 C19 H191 119.2 no
C20 C19 H191 118.8 no
C19 C20 C21 120.4(7) yes
C19 C20 H201 118.9 no
C21 C20 H201 120.7 no
C20 C21 C22 117.8(6) yes
C20 C21 C24 121.1(7) yes
C22 C21 C24 121.0(7) yes
C21 C22 C23 119.0(7) yes
C21 C22 H221 121.4 no
C23 C22 H221 119.6 no
C22 C23 N2 121.8(6) yes
C22 C23 H231 118.9 no
N2 C23 H231 119.2 no
C21 C24 H241 110.7 no
C21 C24 H243 108.3 no
H241 C24 H243 109.8 no
C21 C24 H242 109.6 no
H241 C24 H242 109.4 no
H243 C24 H242 109.0 no
O5 C25 C26 123.4(5) yes
O5 C25 C30 118.5(5) yes
C26 C25 C30 118.1(5) yes
C25 C26 O6 123.5(5) yes
C25 C26 C27 119.2(6) yes
O6 C26 C27 117.3(5) yes
C26 C27 C28 121.9(6) yes
C26 C27 H271 118.4 no
C28 C27 H271 119.7 no
C27 C28 C29 119.6(6) yes
C27 C28 H281 120.4 no
C29 C28 H281 120.0 no
C28 C29 C30 118.6(6) yes
C28 C29 H291 120.5 no
C30 C29 H291 120.9 no
C25 C30 C29 122.6(6) yes
C25 C30 H301 117.6 no
C29 C30 H301 119.8 no
O7 C31 C32 122.7(7) yes
O7 C31 C36 118.2(6) yes
C32 C31 C36 119.1(7) yes
C31 C32 O8 123.9(6) yes
C31 C32 C33 117.6(7) yes
O8 C32 C33 118.6(6) yes
C32 C33 C34 121.7(7) yes
C32 C33 H331 118.8 no
C34 C33 H331 119.5 no
C33 C34 C35 120.5(7) yes
C33 C34 H341 120.0 no
C35 C34 H341 119.5 no
C34 C35 C36 119.9(7) yes
C34 C35 H351 119.8 no
C36 C35 H351 120.3 no
C31 C36 C35 121.3(7) yes
C31 C36 H361 118.6 no
C35 C36 H361 120.1 no
N3 C37 C38 120.4(7) yes
N3 C37 H371 120.2 no
C38 C37 H371 119.5 no
C37 C38 C39 121.4(7) yes
C37 C38 H381 118.4 no
C39 C38 H381 120.3 no
C38 C39 C40 116.9(6) yes
C38 C39 C42 121.3(6) yes
C40 C39 C42 121.8(7) yes
C39 C40 C41 120.2(7) yes
C39 C40 H401 120.1 no
C41 C40 H401 119.6 no
C40 C41 N3 122.4(7) yes
C40 C41 H411 118.5 no
N3 C41 H411 119.1 no
C39 C42 H421 109.2 no
C39 C42 H422 109.7 no
H421 C42 H422 109.6 no
C39 C42 H423 110.1 no
H421 C42 H423 108.7 no
H422 C42 H423 109.5 no
N4 C43 C44 121.2(7) yes
N4 C43 H431 118.8 no
C44 C43 H431 119.9 no
C43 C44 C45 120.7(6) yes
C43 C44 H441 119.3 no
C45 C44 H441 120.1 no
C44 C45 C46 116.6(7) yes
C44 C45 C48 120.5(6) yes
C46 C45 C48 122.9(7) yes
C45 C46 C47 120.7(7) yes
C45 C46 H461 119.8 no
C47 C46 H461 119.5 no
C46 C47 N4 122.4(6) yes
C46 C47 H471 119.1 no
N4 C47 H471 118.4 no
C45 C48 H481 109.4 no
C45 C48 H482 110.2 no
H481 C48 H482 109.5 no
C45 C48 H483 109.7 no
H481 C48 H483 108.9 no
H482 C48 H483 109.2 no
O9 C49 C50 106.5(11) yes
O9 C49 H491 109.0 no
C50 C49 H491 108.1 no
O9 C49 H492 111.8 no
C50 C49 H492 111.5 no
H491 C49 H492 109.9 no
C49 C50 C51 108.8(10) yes
C49 C50 H502 110.4 no
C51 C50 H502 109.3 no
C49 C50 H501 109.1 no
C51 C50 H501 109.2 no
H502 C50 H501 110.0 no
C50 C51 C52 105.1(11) yes
C50 C51 H511 108.9 no
C52 C51 H511 110.4 no
C50 C51 H512 111.2 no
C52 C51 H512 110.4 no
H511 C51 H512 110.7 no
O9 C52 C51 104.9(9) yes
O9 C52 H521 109.9 no
C51 C52 H521 110.5 no
O9 C52 H522 111.3 no
C51 C52 H522 110.1 no
H521 C52 H522 110.0 no

loop_
_geom_bond_atom_site_label_1
_geom_bond_atom_site_label_2
_geom_bond_distance
_geom_bond_publ_flag
B1 B2 1.694(10) yes
B1 N1 1.624(9) yes
B1 O1 1.455(8) yes
B1 O3 1.488(7) yes
B2 N2 1.623(8) yes
B2 O2 1.456(9) yes
B2 O4 1.471(8) yes
B3 B4 1.709(10) yes
B3 N3 1.641(8) yes
B3 O5 1.476(8) yes
B3 O7 1.462(9) yes
B4 N4 1.600(9) yes
B4 O6 1.477(8) yes
B4 O8 1.481(8) yes
N1 C13 1.350(7) yes
N1 C17 1.351(8) yes
N2 C19 1.325(7) yes
N2 C23 1.334(8) yes
N3 C37 1.354(8) yes
N3 C41 1.339(8) yes
N4 C43 1.357(7) yes
N4 C47 1.337(8) yes
O1 C1 1.369(8) yes
O2 C2 1.356(8) yes
O3 C7 1.367(7) yes
O4 C8 1.371(7) yes
O5 C25 1.366(7) yes
O6 C26 1.374(7) yes
O7 C31 1.373(7) yes
O8 C32 1.366(8) yes
O9 C49 1.379(12) yes
O9 C52 1.462(14) yes
C1 C2 1.410(9) yes
C1 C6 1.387(9) yes
C2 C3 1.392(9) yes
C3 C4 1.354(10) yes
C3 H31 0.934 no
C4 C5 1.387(10) yes
C4 H41 0.928 no
C5 C6 1.387(10) yes
C5 H51 0.928 no
C6 H61 0.935 no
C7 C8 1.406(8) yes
C7 C12 1.388(8) yes
C8 C9 1.378(8) yes
C9 C10 1.391(8) yes
C9 H91 0.936 no
C10 C11 1.373(9) yes
C10 H101 0.942 no
C11 C12 1.367(9) yes
C11 H111 0.939 no
C12 H121 0.929 no
C13 C14 1.376(9) yes
C13 H131 0.934 no
C14 C15 1.389(9) yes
C14 H141 0.935 no
C15 C16 1.372(9) yes
C15 C18 1.507(9) yes
C16 C17 1.368(9) yes
C16 H161 0.930 no
C17 H171 0.930 no
C18 H181 0.958 no
C18 H182 0.946 no
C18 H183 0.957 no
C19 C20 1.383(8) yes
C19 H191 0.928 no
C20 C21 1.376(9) yes
C20 H201 0.945 no
C21 C22 1.376(9) yes
C21 C24 1.501(8) yes
C22 C23 1.411(8) yes
C22 H221 0.934 no
C23 H231 0.938 no
C24 H241 0.967 no
C24 H243 0.960 no
C24 H242 0.968 no
C25 C26 1.409(8) yes
C25 C30 1.381(8) yes
C26 C27 1.376(8) yes
C27 C28 1.376(8) yes
C27 H271 0.933 no
C28 C29 1.392(9) yes
C28 H281 0.932 no
C29 C30 1.379(8) yes
C29 H291 0.946 no
C30 H301 0.936 no
C31 C32 1.420(9) yes
C31 C36 1.391(9) yes
C32 C33 1.398(9) yes
C33 C34 1.366(9) yes
C33 H331 0.934 no
C34 C35 1.369(9) yes
C34 H341 0.937 no
C35 C36 1.371(9) yes
C35 H351 0.929 no
C36 H361 0.937 no
C37 C38 1.389(8) yes
C37 H371 0.920 no
C38 C39 1.377(9) yes
C38 H381 0.944 no
C39 C40 1.386(9) yes
C39 C42 1.503(8) yes
C40 C41 1.375(8) yes
C40 H401 0.932 no
C41 H411 0.944 no
C42 H421 0.963 no
C42 H422 0.963 no
C42 H423 0.970 no
C43 C44 1.387(9) yes
C43 H431 0.943 no
C44 C45 1.386(9) yes
C44 H441 0.935 no
C45 C46 1.388(9) yes
C45 C48 1.492(9) yes
C46 C47 1.370(9) yes
C46 H461 0.928 no
C47 H471 0.932 no
C48 H481 0.956 no
C48 H482 0.962 no
C48 H483 0.951 no
C49 C50 1.443(14) yes
C49 H491 0.975 no
C49 H492 0.966 no
C50 C51 1.415(15) yes
C50 H502 0.970 no
C50 H501 0.965 no
C51 C52 1.426(15) yes
C51 H511 0.963 no
C51 H512 0.964 no
C52 H521 0.966 no
C52 H522 0.966 no

loop_
_geom_hbond_atom_site_label_D
_geom_hbond_atom_site_label_H
_geom_hbond_atom_site_label_A
_geom_hbond_site_symmetry_A
_geom_hbond_angle_DHA
_geom_hbond_distance_DH
_geom_hbond_distance_HA
_geom_hbond_distance_DA
_geom_hbond_publ_flag
C14 H141 O7 3_756 154.35(16) 0.935 2.539 3.406(11) yes
C41 H411 O9 3_746 143.7(3) 0.944 2.488 3.297(11) yes
C48 H482 O4 3_646 146.23(17) 0.962 2.593 3.435(11) yes
C48 H483 O3 . 146.31(19) 0.951 2.486 3.320(11) yes
